data_7060518
loop_
_publ_author_name
'Pan, Liu-Na'
'Wang, Qing'
'Sun, Jing'
'Sun, Quan-Shun'
'Yan, Chao-Guo'

_publ_section_title
;
 Molecular diversity of the acid promoted domino reaction of
 3-hydroxy-3-(indol-3-yl)indolin-2-ones and cyclic mercapto-substituted
 \b-enamino esters
;
_journal_issue 18
_journal_name_full 'New Journal of Chemistry'
_journal_page_first 8314
_journal_page_last 8320
_journal_paper_doi 10.1039/D1NJ00947H
_journal_volume 45
_journal_year 2021
_chemical_formula_moiety 'C29 H23 N3 O4 S'
_chemical_formula_sum 'C29 H23 N3 O4 S'
_chemical_formula_weight 509.56
_space_group_crystal_system monoclinic
_space_group_IT_number 14
_space_group_name_Hall '-P 2ybc'
_space_group_name_H-M_alt 'P 1 21/c 1'
_atom_sites_solution_hydrogens geom
_audit_creation_method SHELXL-2014/7
_audit_update_record
;
2020-12-29 deposited with the CCDC.	2021-04-05 downloaded from the CCDC.
;
_cell_angle_alpha 90
_cell_angle_beta 100.109(2)
_cell_angle_gamma 90
_cell_formula_units_Z 8
_cell_length_a 10.1091(5)
_cell_length_b 23.1190(11)
_cell_length_c 21.9291(10)
_cell_measurement_reflns_used 8119
_cell_measurement_temperature 273(2)
_cell_measurement_theta_max 22.92
_cell_measurement_theta_min 2.23
_cell_volume 5045.5(4)
_computing_cell_refinement 'Bruker SAINT'
_computing_data_collection 'Bruker APEX2'
_computing_data_reduction 'Bruker SAINT'
_computing_molecular_graphics 'Bruker SHELXTL'
_computing_publication_material 'Bruker SHELXTL'
_computing_structure_refinement 'SHELXL-2014/7 (Sheldrick, 2014)'
_computing_structure_solution 'SHELXS-97 (Sheldrick 2008)'
_diffrn_ambient_temperature 273(2)
_diffrn_measured_fraction_theta_full 0.997
_diffrn_measured_fraction_theta_max 0.997
_diffrn_measurement_device_type 'Bruker APEX-II CCD'
_diffrn_measurement_method '\f and \w scans'
_diffrn_radiation_type MoK\a
_diffrn_radiation_wavelength 0.71073
_diffrn_reflns_av_R_equivalents 0.0891
_diffrn_reflns_av_unetI/netI 0.0972
_diffrn_reflns_Laue_measured_fraction_full 0.997
_diffrn_reflns_Laue_measured_fraction_max 0.997
_diffrn_reflns_limit_h_max 12
_diffrn_reflns_limit_h_min -12
_diffrn_reflns_limit_k_max 28
_diffrn_reflns_limit_k_min -24
_diffrn_reflns_limit_l_max 27
_diffrn_reflns_limit_l_min -27
_diffrn_reflns_number 47350
_diffrn_reflns_point_group_measured_fraction_full 0.997
_diffrn_reflns_point_group_measured_fraction_max 0.997
_diffrn_reflns_theta_full 25.242
_diffrn_reflns_theta_max 25.996
_diffrn_reflns_theta_min 2.275
_exptl_absorpt_coefficient_mu 0.169
_exptl_absorpt_correction_T_max 0.7456
_exptl_absorpt_correction_T_min 0.6822
_exptl_absorpt_correction_type multi-scan
_exptl_absorpt_process_details sadabs
_exptl_crystal_colour green
_exptl_crystal_density_diffrn 1.342
_exptl_crystal_description block
_exptl_crystal_F_000 2128
_exptl_crystal_size_max 0.240
_exptl_crystal_size_mid 0.200
_exptl_crystal_size_min 0.180
_refine_diff_density_max 0.255
_refine_diff_density_min -0.236
_refine_diff_density_rms 0.044
_refine_ls_extinction_method none
_refine_ls_goodness_of_fit_ref 1.027
_refine_ls_hydrogen_treatment constr
_refine_ls_matrix_type full
_refine_ls_number_parameters 671
_refine_ls_number_reflns 9896
_refine_ls_number_restraints 0
_refine_ls_restrained_S_all 1.027
_refine_ls_R_factor_all 0.1657
_refine_ls_R_factor_gt 0.0677
_refine_ls_shift/su_max 0.001
_refine_ls_shift/su_mean 0.000
_refine_ls_structure_factor_coef Fsqd
_refine_ls_weighting_details 'w=1/[\s^2^(Fo^2^)+(0.0500P)^2^+2.7489P] where P=(Fo^2^+2Fc^2^)/3'
_refine_ls_weighting_scheme calc
_refine_ls_wR_factor_gt 0.1207
_refine_ls_wR_factor_ref 0.1531
_reflns_Friedel_coverage 0.000
_reflns_number_gt 4985
_reflns_number_total 9896
_reflns_threshold_expression 'I > 2\s(I)'
_cod_data_source_file d1nj00947h2.cif
_cod_data_source_block 5a
_cod_depositor_comments 'Adding full bibliography for 7060515--7060528.cif.'
_cod_original_sg_symbol_H-M 'P 21/c'
_cod_database_code 7060518
_shelx_shelxl_version_number 2014/7
_shelx_space_group_comment
; 
The symmetry employed for this shelxl refinement is uniquely defined 
by the following loop, which should always be used as a source of 
symmetry information in preference to the above space-group names. 
They are only intended as comments. 
;
_shelx_estimated_absorpt_t_min 0.960
_shelx_estimated_absorpt_t_max 0.970

loop_
_space_group_symop_operation_xyz
'x, y, z'
'-x, y+1/2, -z+1/2'
'-x, -y, -z'
'x, -y-1/2, z-1/2'

loop_
_atom_site_label
_atom_site_type_symbol
_atom_site_fract_x
_atom_site_fract_y
_atom_site_fract_z
_atom_site_U_iso_or_equiv
_atom_site_adp_type
_atom_site_occupancy
_atom_site_site_symmetry_order
_atom_site_calc_flag
_atom_site_refinement_flags_posn
_atom_site_refinement_flags_adp
_atom_site_refinement_flags_occupancy
_atom_site_disorder_assembly
_atom_site_disorder_group
C1 C 1.1917(3) 0.48154(14) 0.66175(15) 0.0510(9) Uani 1 1 d . . . . .
C2 C 1.3149(4) 0.45539(18) 0.66467(18) 0.0722(11) Uani 1 1 d . . . . .
H2 H 1.3802 0.4728 0.6457 0.087 Uiso 1 1 calc R U . . .
C3 C 1.3423(4) 0.4036(2) 0.6954(2) 0.0929(15) Uani 1 1 d . . . . .
H3 H 1.4243 0.3853 0.6957 0.111 Uiso 1 1 calc R U . . .
C4 C 1.2492(4) 0.37942(18) 0.7254(2) 0.0846(13) Uani 1 1 d . . . . .
H4 H 1.2680 0.3447 0.7466 0.102 Uiso 1 1 calc R U . . .
C5 C 1.1273(4) 0.40604(15) 0.72454(16) 0.0627(10) Uani 1 1 d . . . . .
H5 H 1.0652 0.3898 0.7461 0.075 Uiso 1 1 calc R U . . .
C6 C 1.0962(3) 0.45673(14) 0.69189(15) 0.0486(8) Uani 1 1 d . . . . .
C7 C 1.0216(3) 0.57200(13) 0.64770(14) 0.0420(8) Uani 1 1 d . . . . .
C8 C 0.9383(3) 0.53865(13) 0.67784(14) 0.0419(8) Uani 1 1 d . . . . .
C9 C 0.8251(3) 0.56418(13) 0.69916(14) 0.0407(8) Uani 1 1 d . . . . .
C10 C 0.7435(3) 0.52716(15) 0.73308(16) 0.0491(9) Uani 1 1 d . . . . .
C11 C 0.5675(4) 0.52113(18) 0.7898(2) 0.0978(15) Uani 1 1 d . . . . .
H11A H 0.4869 0.5071 0.7644 0.147 Uiso 1 1 calc R U . . .
H11B H 0.5445 0.5465 0.8210 0.147 Uiso 1 1 calc R U . . .
H11C H 0.6187 0.4891 0.8093 0.147 Uiso 1 1 calc R U . . .
C12 C 1.0040(3) 0.72372(13) 0.61539(14) 0.0426(8) Uani 1 1 d . . . . .
C13 C 1.0413(4) 0.77669(15) 0.59341(16) 0.0560(9) Uani 1 1 d . . . . .
H13 H 1.1173 0.7802 0.5752 0.067 Uiso 1 1 calc R U . . .
C14 C 0.9617(4) 0.82355(15) 0.59976(17) 0.0629(10) Uani 1 1 d . . . . .
H14 H 0.9842 0.8595 0.5855 0.075 Uiso 1 1 calc R U . . .
C15 C 0.8487(4) 0.81857(15) 0.62683(16) 0.0572(10) Uani 1 1 d . . . . .
H15 H 0.7964 0.8511 0.6301 0.069 Uiso 1 1 calc R U . . .
C16 C 0.8120(3) 0.76651(14) 0.64894(14) 0.0472(8) Uani 1 1 d . . . . .
H16 H 0.7361 0.7638 0.6673 0.057 Uiso 1 1 calc R U . . .
C17 C 0.8903(3) 0.71764(13) 0.64345(13) 0.0379(7) Uani 1 1 d . . . . .
C18 C 0.8854(3) 0.65703(13) 0.66036(13) 0.0371(7) Uani 1 1 d . . . . .
C19 C 0.9965(3) 0.63069(13) 0.64087(14) 0.0391(8) Uani 1 1 d . . . . .
C20 C 0.7990(3) 0.62414(13) 0.68951(13) 0.0373(7) Uani 1 1 d . . . . .
C21 C 0.6850(3) 0.65589(12) 0.71042(14) 0.0381(7) Uani 1 1 d . . . . .
C22 C 0.7100(3) 0.68735(13) 0.76499(15) 0.0495(9) Uani 1 1 d . . . . .
H22 H 0.7957 0.6868 0.7888 0.059 Uiso 1 1 calc R U . . .
C23 C 0.6110(4) 0.71941(15) 0.78477(17) 0.0620(10) Uani 1 1 d . . . . .
H23 H 0.6292 0.7399 0.8218 0.074 Uiso 1 1 calc R U . . .
C24 C 0.4862(4) 0.72073(17) 0.74947(19) 0.0713(11) Uani 1 1 d . . . . .
H24 H 0.4193 0.7427 0.7624 0.086 Uiso 1 1 calc R U . . .
C25 C 0.4571(3) 0.69021(16) 0.69513(17) 0.0649(10) Uani 1 1 d . . . . .
H25 H 0.3708 0.6912 0.6719 0.078 Uiso 1 1 calc R U . . .
C26 C 0.5569(3) 0.65785(13) 0.67485(14) 0.0426(8) Uani 1 1 d . . . . .
C27 C 0.4239(3) 0.62681(14) 0.57377(15) 0.0433(8) Uani 1 1 d . . . . .
C28 C 0.3305(4) 0.58258(17) 0.47907(16) 0.0682(11) Uani 1 1 d . . . . .
H28A H 0.3050 0.6206 0.4624 0.082 Uiso 1 1 calc R U . . .
H28B H 0.2529 0.5652 0.4923 0.082 Uiso 1 1 calc R U . . .
C29 C 0.3742(5) 0.5468(2) 0.4317(2) 0.1153(18) Uani 1 1 d . . . . .
H29A H 0.4495 0.5647 0.4180 0.173 Uiso 1 1 calc R U . . .
H29B H 0.3018 0.5427 0.3972 0.173 Uiso 1 1 calc R U . . .
H29C H 0.4001 0.5093 0.4486 0.173 Uiso 1 1 calc R U . . .
C30 C -0.2740(4) 0.95205(16) 0.47070(18) 0.0652(10) Uani 1 1 d . . . . .
C31 C -0.3185(4) 0.9873(2) 0.5142(2) 0.0892(14) Uani 1 1 d . . . . .
H31 H -0.3783 0.9729 0.5381 0.107 Uiso 1 1 calc R U . . .
C32 C -0.2739(6) 1.0442(2) 0.5220(2) 0.1034(17) Uani 1 1 d . . . . .
H32 H -0.3061 1.0683 0.5500 0.124 Uiso 1 1 calc R U . . .
C33 C -0.1828(6) 1.0643(2) 0.4882(3) 0.1040(17) Uani 1 1 d . . . . .
H33 H -0.1527 1.1022 0.4935 0.125 Uiso 1 1 calc R U . . .
C34 C -0.1348(4) 1.02988(17) 0.4468(2) 0.0874(14) Uani 1 1 d . . . . .
H34 H -0.0708 1.0443 0.4251 0.105 Uiso 1 1 calc R U . . .
C35 C -0.1806(4) 0.97341(16) 0.43662(19) 0.0649(10) Uani 1 1 d . . . . .
C36 C -0.2012(3) 0.84957(14) 0.43157(15) 0.0473(8) Uani 1 1 d . . . . .
C37 C -0.1142(3) 0.87995(14) 0.40102(15) 0.0475(8) Uani 1 1 d . . . . .
C38 C -0.0075(3) 0.85127(14) 0.37852(14) 0.0444(8) Uani 1 1 d . . . . .
C39 C 0.0804(4) 0.88591(16) 0.34520(17) 0.0559(9) Uani 1 1 d . . . . .
C40 C 0.2818(5) 0.8918(2) 0.3065(2) 0.1135(18) Uani 1 1 d . . . . .
H40A H 0.2485 0.8874 0.2630 0.170 Uiso 1 1 calc R U . . .
H40B H 0.3712 0.8764 0.3162 0.170 Uiso 1 1 calc R U . . .
H40C H 0.2833 0.9321 0.3172 0.170 Uiso 1 1 calc R U . . .
C41 C -0.1956(3) 0.69822(14) 0.46948(15) 0.0461(8) Uani 1 1 d . . . . .
C42 C -0.2354(4) 0.64787(17) 0.49433(16) 0.0610(10) Uani 1 1 d . . . . .
H42 H -0.3099 0.6470 0.5139 0.073 Uiso 1 1 calc R U . . .
C43 C -0.1608(4) 0.59883(16) 0.48912(17) 0.0663(10) Uani 1 1 d . . . . .
H43 H -0.1845 0.5642 0.5059 0.080 Uiso 1 1 calc R U . . .
C44 C -0.0509(4) 0.60041(15) 0.45924(17) 0.0588(10) Uani 1 1 d . . . . .
H44 H -0.0014 0.5668 0.4567 0.071 Uiso 1 1 calc R U . . .
C45 C -0.0137(3) 0.65046(14) 0.43334(15) 0.0521(9) Uani 1 1 d . . . . .
H45 H 0.0592 0.6507 0.4127 0.062 Uiso 1 1 calc R U . . .
C46 C -0.0860(3) 0.70078(13) 0.43827(14) 0.0419(8) Uani 1 1 d . . . . .
C47 C -0.0754(3) 0.76099(13) 0.41961(14) 0.0411(8) Uani 1 1 d . . . . .
C48 C -0.1800(3) 0.79112(14) 0.44150(14) 0.0428(8) Uani 1 1 d . . . . .
C49 C 0.0091(3) 0.79068(13) 0.38689(14) 0.0418(8) Uani 1 1 d . . . . .
C50 C 0.1103(3) 0.75501(13) 0.36137(15) 0.0448(8) Uani 1 1 d . . . . .
C51 C 0.0785(4) 0.72967(15) 0.30373(17) 0.0600(10) Uani 1 1 d . . . . .
H51 H -0.0037 0.7379 0.2789 0.072 Uiso 1 1 calc R U . . .
C52 C 0.1657(4) 0.69248(17) 0.2821(2) 0.0713(11) Uani 1 1 d . . . . .
H52 H 0.1428 0.6760 0.2430 0.086 Uiso 1 1 calc R U . . .
C53 C 0.2852(4) 0.68007(16) 0.3183(2) 0.0684(12) Uani 1 1 d . . . . .
H53 H 0.3431 0.6541 0.3040 0.082 Uiso 1 1 calc R U . . .
C54 C 0.3230(4) 0.70527(15) 0.37593(19) 0.0601(10) Uani 1 1 d . . . . .
H54 H 0.4064 0.6971 0.3998 0.072 Uiso 1 1 calc R U . . .
C55 C 0.2349(3) 0.74294(14) 0.39764(16) 0.0485(9) Uani 1 1 d . . . . .
C56 C 0.3763(4) 0.77330(16) 0.49698(19) 0.0572(10) Uani 1 1 d . . . . .
C57 C 0.4708(4) 0.8166(2) 0.5918(2) 0.0915(14) Uani 1 1 d . . . . .
H57A H 0.5432 0.8344 0.5747 0.110 Uiso 1 1 calc R U . . .
H57B H 0.5026 0.7802 0.6109 0.110 Uiso 1 1 calc R U . . .
C58 C 0.4277(6) 0.8552(3) 0.6379(2) 0.149(2) Uani 1 1 d . . . . .
H58A H 0.4047 0.8923 0.6195 0.224 Uiso 1 1 calc R U . . .
H58B H 0.4995 0.8594 0.6726 0.224 Uiso 1 1 calc R U . . .
H58C H 0.3507 0.8389 0.6517 0.224 Uiso 1 1 calc R U . . .
N1 N 0.9675(3) 0.48048(11) 0.68772(13) 0.0574(8) Uani 1 1 d . . . . .
H1 H 0.9025 0.4575 0.6915 0.069 Uiso 1 1 calc R U . . .
N2 N 1.0663(2) 0.67104(11) 0.61423(12) 0.0458(7) Uani 1 1 d . . . . .
H2A H 1.1379 0.6646 0.5991 0.055 Uiso 1 1 calc R U . . .
N3 N 0.5322(3) 0.62536(12) 0.61982(12) 0.0532(7) Uani 1 1 d . . . . .
H3A H 0.5943 0.6013 0.6147 0.064 Uiso 1 1 calc R U . . .
N4 N -0.1324(3) 0.93916(12) 0.39329(14) 0.0643(8) Uani 1 1 d . . . . .
H4A H -0.1132 0.9552 0.3606 0.077 Uiso 1 1 calc R U . . .
N5 N -0.2515(3) 0.75300(12) 0.47024(12) 0.0520(7) Uani 1 1 d . . . . .
H5A H -0.3207 0.7616 0.4864 0.062 Uiso 1 1 calc R U . . .
N6 N 0.2615(3) 0.76979(13) 0.45606(14) 0.0623(8) Uani 1 1 d . . . . .
H6 H 0.1936 0.7865 0.4672 0.075 Uiso 1 1 calc R U . . .
O1 O 0.7628(3) 0.47762(12) 0.74555(18) 0.1254(14) Uani 1 1 d . . . . .
O2 O 0.6462(3) 0.55220(11) 0.75201(16) 0.1039(11) Uani 1 1 d . . . . .
O3 O 0.3285(2) 0.65870(10) 0.57096(10) 0.0540(6) Uani 1 1 d . . . . .
O4 O 0.4392(2) 0.58752(10) 0.53090(10) 0.0583(6) Uani 1 1 d . . . . .
O5 O 0.0544(3) 0.93347(12) 0.32388(13) 0.0877(9) Uani 1 1 d . . . . .
O6 O 0.1951(3) 0.86102(11) 0.34139(14) 0.0842(9) Uani 1 1 d . . . . .
O7 O 0.4805(2) 0.74965(12) 0.49266(13) 0.0802(8) Uani 1 1 d . . . . .
O8 O 0.3574(2) 0.80709(11) 0.54412(12) 0.0694(7) Uani 1 1 d . . . . .
S1 S 1.15067(10) 0.54178(4) 0.61385(5) 0.0658(3) Uani 1 1 d . . . . .
S2 S -0.34249(9) 0.88300(4) 0.45328(5) 0.0701(3) Uani 1 1 d . . . . .

loop_
_atom_site_aniso_label
_atom_site_aniso_U_11
_atom_site_aniso_U_22
_atom_site_aniso_U_33
_atom_site_aniso_U_23
_atom_site_aniso_U_13
_atom_site_aniso_U_12
C1 0.050(2) 0.052(2) 0.053(2) -0.0003(17) 0.0140(18) 0.0120(18)
C2 0.054(2) 0.085(3) 0.082(3) 0.017(2) 0.025(2) 0.024(2)
C3 0.066(3) 0.108(4) 0.109(4) 0.035(3) 0.028(3) 0.046(3)
C4 0.081(3) 0.083(3) 0.092(3) 0.030(3) 0.020(3) 0.036(3)
C5 0.063(3) 0.059(2) 0.069(3) 0.011(2) 0.020(2) 0.015(2)
C6 0.049(2) 0.0417(19) 0.055(2) -0.0035(17) 0.0101(18) 0.0090(17)
C7 0.0353(18) 0.0435(19) 0.049(2) -0.0030(16) 0.0136(16) 0.0059(15)
C8 0.0363(18) 0.0373(19) 0.053(2) -0.0041(16) 0.0089(16) 0.0004(16)
C9 0.0323(17) 0.0441(19) 0.046(2) -0.0024(15) 0.0069(15) -0.0020(15)
C10 0.044(2) 0.045(2) 0.063(2) -0.0025(18) 0.0209(18) -0.0029(18)
C11 0.086(3) 0.081(3) 0.148(4) 0.016(3) 0.078(3) -0.004(3)
C12 0.0392(19) 0.042(2) 0.047(2) -0.0018(16) 0.0081(16) -0.0015(16)
C13 0.053(2) 0.052(2) 0.066(2) 0.0010(19) 0.0209(19) -0.0074(19)
C14 0.076(3) 0.039(2) 0.077(3) 0.0054(19) 0.021(2) -0.008(2)
C15 0.061(2) 0.046(2) 0.067(3) 0.0005(18) 0.015(2) 0.0047(18)
C16 0.0416(19) 0.048(2) 0.052(2) -0.0002(17) 0.0087(17) 0.0025(17)
C17 0.0342(18) 0.0387(19) 0.0404(19) -0.0027(15) 0.0058(15) -0.0011(15)
C18 0.0296(17) 0.0423(19) 0.0395(18) -0.0016(15) 0.0061(15) 0.0008(15)
C19 0.0317(17) 0.0416(19) 0.0453(19) -0.0012(16) 0.0107(15) 0.0029(15)
C20 0.0282(17) 0.0435(19) 0.0397(19) -0.0035(15) 0.0041(15) 0.0006(15)
C21 0.0329(18) 0.0385(18) 0.045(2) 0.0024(15) 0.0122(16) -0.0001(15)
C22 0.048(2) 0.053(2) 0.048(2) -0.0063(17) 0.0098(18) 0.0014(18)
C23 0.072(3) 0.066(2) 0.052(2) -0.0152(19) 0.020(2) 0.008(2)
C24 0.063(3) 0.083(3) 0.073(3) -0.017(2) 0.025(2) 0.025(2)
C25 0.041(2) 0.087(3) 0.067(3) -0.016(2) 0.011(2) 0.016(2)
C26 0.0342(19) 0.0491(19) 0.047(2) -0.0061(16) 0.0132(17) 0.0031(16)
C27 0.0294(19) 0.050(2) 0.052(2) 0.0054(18) 0.0103(18) 0.0005(17)
C28 0.055(2) 0.091(3) 0.052(2) 0.005(2) -0.008(2) 0.001(2)
C29 0.126(4) 0.131(4) 0.076(3) -0.040(3) -0.019(3) 0.039(3)
C30 0.058(2) 0.062(2) 0.074(3) -0.010(2) 0.007(2) 0.023(2)
C31 0.084(3) 0.091(3) 0.094(3) -0.015(3) 0.017(3) 0.033(3)
C32 0.116(4) 0.079(4) 0.110(4) -0.035(3) 0.009(3) 0.030(3)
C33 0.100(4) 0.066(3) 0.137(5) -0.030(3) -0.001(4) 0.013(3)
C34 0.082(3) 0.048(3) 0.130(4) -0.006(3) 0.010(3) 0.013(2)
C35 0.053(2) 0.053(2) 0.085(3) -0.005(2) 0.001(2) 0.016(2)
C36 0.0373(19) 0.050(2) 0.054(2) -0.0013(17) 0.0078(17) 0.0076(17)
C37 0.042(2) 0.043(2) 0.056(2) 0.0011(17) 0.0056(18) 0.0067(17)
C38 0.0381(19) 0.048(2) 0.047(2) 0.0005(16) 0.0063(16) 0.0004(16)
C39 0.053(2) 0.053(2) 0.062(2) 0.004(2) 0.012(2) -0.002(2)
C40 0.099(4) 0.107(4) 0.157(5) 0.027(3) 0.086(4) -0.006(3)
C41 0.042(2) 0.048(2) 0.049(2) -0.0017(17) 0.0107(17) 0.0006(17)
C42 0.055(2) 0.069(3) 0.062(2) 0.000(2) 0.018(2) -0.014(2)
C43 0.072(3) 0.053(2) 0.073(3) 0.004(2) 0.010(2) -0.011(2)
C44 0.058(2) 0.046(2) 0.071(3) 0.0004(19) 0.007(2) 0.0021(19)
C45 0.042(2) 0.052(2) 0.063(2) -0.0009(18) 0.0124(18) 0.0016(18)
C46 0.0370(18) 0.048(2) 0.0414(19) -0.0029(16) 0.0076(16) -0.0012(16)
C47 0.0334(18) 0.047(2) 0.0428(19) -0.0034(16) 0.0075(16) 0.0046(16)
C48 0.0287(17) 0.054(2) 0.045(2) -0.0003(17) 0.0064(16) -0.0013(16)
C49 0.0295(17) 0.053(2) 0.043(2) -0.0012(16) 0.0060(15) 0.0044(16)
C50 0.038(2) 0.047(2) 0.052(2) 0.0013(17) 0.0164(18) 0.0003(16)
C51 0.056(2) 0.070(2) 0.058(3) -0.011(2) 0.018(2) -0.005(2)
C52 0.075(3) 0.075(3) 0.074(3) -0.018(2) 0.039(3) -0.007(2)
C53 0.071(3) 0.058(2) 0.089(3) -0.005(2) 0.052(3) 0.004(2)
C54 0.048(2) 0.061(2) 0.078(3) 0.012(2) 0.028(2) 0.0116(19)
C55 0.043(2) 0.051(2) 0.057(2) 0.0049(18) 0.0221(19) 0.0069(17)
C56 0.040(2) 0.067(3) 0.067(3) 0.015(2) 0.014(2) 0.003(2)
C57 0.063(3) 0.125(4) 0.077(3) 0.005(3) -0.015(3) -0.008(3)
C58 0.130(5) 0.190(6) 0.104(4) -0.058(4) -0.046(4) 0.032(4)
N1 0.0454(17) 0.0376(16) 0.094(2) 0.0014(15) 0.0255(16) 0.0011(14)
N2 0.0352(15) 0.0450(16) 0.0621(18) 0.0023(14) 0.0222(14) 0.0008(13)
N3 0.0341(16) 0.0655(19) 0.0586(19) -0.0171(15) 0.0039(15) 0.0180(14)
N4 0.072(2) 0.0498(19) 0.073(2) 0.0058(16) 0.0186(18) 0.0162(16)
N5 0.0369(15) 0.0601(19) 0.0632(19) -0.0020(15) 0.0206(15) 0.0009(14)
N6 0.0324(17) 0.090(2) 0.064(2) -0.0076(18) 0.0066(16) 0.0195(16)
O1 0.130(3) 0.0537(18) 0.230(4) 0.037(2) 0.134(3) 0.0177(18)
O2 0.093(2) 0.0683(18) 0.176(3) 0.0430(19) 0.096(2) 0.0232(16)
O3 0.0345(13) 0.0613(15) 0.0668(16) 0.0076(12) 0.0108(12) 0.0114(12)
O4 0.0471(14) 0.0685(16) 0.0540(15) -0.0144(13) -0.0057(12) 0.0147(12)
O5 0.086(2) 0.0747(19) 0.109(2) 0.0345(17) 0.0374(18) 0.0095(17)
O6 0.0653(18) 0.0661(17) 0.135(3) 0.0179(16) 0.0563(18) 0.0029(15)
O7 0.0304(14) 0.103(2) 0.108(2) 0.0066(17) 0.0167(15) 0.0095(14)
O8 0.0454(15) 0.0883(19) 0.0678(18) -0.0059(15) -0.0085(14) 0.0081(14)
S1 0.0688(7) 0.0539(6) 0.0869(7) 0.0133(5) 0.0470(6) 0.0207(5)
S2 0.0483(6) 0.0677(7) 0.0993(8) -0.0055(6) 0.0262(6) 0.0154(5)

loop_
_atom_type_symbol
_atom_type_description
_atom_type_scat_dispersion_real
_atom_type_scat_dispersion_imag
_atom_type_scat_source
C C 0.0033 0.0016 'International Tables Vol C Tables 4.2.6.8 and 6.1.1.4'
H H 0.0000 0.0000 'International Tables Vol C Tables 4.2.6.8 and 6.1.1.4'
N N 0.0061 0.0033 'International Tables Vol C Tables 4.2.6.8 and 6.1.1.4'
O O 0.0106 0.0060 'International Tables Vol C Tables 4.2.6.8 and 6.1.1.4'
S S 0.1246 0.1234 'International Tables Vol C Tables 4.2.6.8 and 6.1.1.4'

loop_
_geom_angle_atom_site_label_1
_geom_angle_atom_site_label_2
_geom_angle_atom_site_label_3
_geom_angle
_geom_angle_site_symmetry_1
_geom_angle_site_symmetry_3
_geom_angle_publ_flag
C2 C1 C6 119.8(3) . . ?
C2 C1 S1 119.7(3) . . ?
C6 C1 S1 120.3(3) . . ?
C1 C2 C3 120.4(4) . . ?
C1 C2 H2 119.8 . . ?
C3 C2 H2 119.8 . . ?
C4 C3 C2 119.9(4) . . ?
C4 C3 H3 120.1 . . ?
C2 C3 H3 120.1 . . ?
C3 C4 C5 120.3(4) . . ?
C3 C4 H4 119.9 . . ?
C5 C4 H4 119.9 . . ?
C4 C5 C6 120.6(4) . . ?
C4 C5 H5 119.7 . . ?
C6 C5 H5 119.7 . . ?
C5 C6 C1 119.0(3) . . ?
C5 C6 N1 119.4(3) . . ?
C1 C6 N1 121.6(3) . . ?
C19 C7 C8 118.7(3) . . ?
C19 C7 S1 118.7(2) . . ?
C8 C7 S1 122.5(2) . . ?
N1 C8 C7 118.8(3) . . ?
N1 C8 C9 120.5(3) . . ?
C7 C8 C9 120.7(3) . . ?
C20 C9 C8 119.3(3) . . ?
C20 C9 C10 122.4(3) . . ?
C8 C9 C10 118.2(3) . . ?
O1 C10 O2 118.0(3) . . ?
O1 C10 C9 126.3(3) . . ?
O2 C10 C9 115.6(3) . . ?
O2 C11 H11A 109.5 . . ?
O2 C11 H11B 109.5 . . ?
H11A C11 H11B 109.5 . . ?
O2 C11 H11C 109.5 . . ?
H11A C11 H11C 109.5 . . ?
H11B C11 H11C 109.5 . . ?
N2 C12 C13 128.3(3) . . ?
N2 C12 C17 109.5(3) . . ?
C13 C12 C17 122.2(3) . . ?
C14 C13 C12 117.4(3) . . ?
C14 C13 H13 121.3 . . ?
C12 C13 H13 121.3 . . ?
C13 C14 C15 121.5(3) . . ?
C13 C14 H14 119.3 . . ?
C15 C14 H14 119.3 . . ?
C16 C15 C14 121.3(3) . . ?
C16 C15 H15 119.3 . . ?
C14 C15 H15 119.3 . . ?
C15 C16 C17 119.1(3) . . ?
C15 C16 H16 120.4 . . ?
C17 C16 H16 120.4 . . ?
C16 C17 C12 118.5(3) . . ?
C16 C17 C18 135.5(3) . . ?
C12 C17 C18 106.0(2) . . ?
C20 C18 C19 120.0(3) . . ?
C20 C18 C17 134.0(3) . . ?
C19 C18 C17 106.0(2) . . ?
N2 C19 C7 128.2(3) . . ?
N2 C19 C18 109.6(3) . . ?
C7 C19 C18 122.2(3) . . ?
C18 C20 C9 119.1(3) . . ?
C18 C20 C21 116.6(3) . . ?
C9 C20 C21 124.2(3) . . ?
C22 C21 C26 118.6(3) . . ?
C22 C21 C20 119.1(3) . . ?
C26 C21 C20 122.2(3) . . ?
C23 C22 C21 121.5(3) . . ?
C23 C22 H22 119.2 . . ?
C21 C22 H22 119.2 . . ?
C24 C23 C22 119.1(3) . . ?
C24 C23 H23 120.4 . . ?
C22 C23 H23 120.4 . . ?
C23 C24 C25 121.3(3) . . ?
C23 C24 H24 119.4 . . ?
C25 C24 H24 119.4 . . ?
C24 C25 C26 119.9(3) . . ?
C24 C25 H25 120.1 . . ?
C26 C25 H25 120.1 . . ?
C25 C26 C21 119.7(3) . . ?
C25 C26 N3 122.2(3) . . ?
C21 C26 N3 118.1(3) . . ?
O3 C27 O4 124.7(3) . . ?
O3 C27 N3 126.0(3) . . ?
O4 C27 N3 109.3(3) . . ?
O4 C28 C29 108.8(3) . . ?
O4 C28 H28A 109.9 . . ?
C29 C28 H28A 109.9 . . ?
O4 C28 H28B 109.9 . . ?
C29 C28 H28B 109.9 . . ?
H28A C28 H28B 108.3 . . ?
C28 C29 H29A 109.5 . . ?
C28 C29 H29B 109.5 . . ?
H29A C29 H29B 109.5 . . ?
C28 C29 H29C 109.5 . . ?
H29A C29 H29C 109.5 . . ?
H29B C29 H29C 109.5 . . ?
C31 C30 C35 119.5(4) . . ?
C31 C30 S2 121.4(4) . . ?
C35 C30 S2 118.9(3) . . ?
C30 C31 C32 120.2(5) . . ?
C30 C31 H31 119.9 . . ?
C32 C31 H31 119.9 . . ?
C33 C32 C31 119.4(5) . . ?
C33 C32 H32 120.3 . . ?
C31 C32 H32 120.3 . . ?
C34 C33 C32 121.3(5) . . ?
C34 C33 H33 119.3 . . ?
C32 C33 H33 119.3 . . ?
C33 C34 C35 120.6(5) . . ?
C33 C34 H34 119.7 . . ?
C35 C34 H34 119.7 . . ?
N4 C35 C34 119.9(4) . . ?
N4 C35 C30 121.1(3) . . ?
C34 C35 C30 119.0(4) . . ?
C48 C36 C37 118.6(3) . . ?
C48 C36 S2 119.9(2) . . ?
C37 C36 S2 121.4(3) . . ?
C36 C37 N4 118.5(3) . . ?
C36 C37 C38 120.9(3) . . ?
N4 C37 C38 120.6(3) . . ?
C49 C38 C37 119.6(3) . . ?
C49 C38 C39 122.0(3) . . ?
C37 C38 C39 118.4(3) . . ?
O5 C39 O6 120.7(3) . . ?
O5 C39 C38 125.1(3) . . ?
O6 C39 C38 114.1(3) . . ?
O6 C40 H40A 109.5 . . ?
O6 C40 H40B 109.5 . . ?
H40A C40 H40B 109.5 . . ?
O6 C40 H40C 109.5 . . ?
H40A C40 H40C 109.5 . . ?
H40B C40 H40C 109.5 . . ?
C42 C41 N5 128.2(3) . . ?
C42 C41 C46 122.7(3) . . ?
N5 C41 C46 109.0(3) . . ?
C41 C42 C43 117.4(3) . . ?
C41 C42 H42 121.3 . . ?
C43 C42 H42 121.3 . . ?
C42 C43 C44 120.9(3) . . ?
C42 C43 H43 119.5 . . ?
C44 C43 H43 119.5 . . ?
C45 C44 C43 121.3(3) . . ?
C45 C44 H44 119.4 . . ?
C43 C44 H44 119.4 . . ?
C44 C45 C46 119.3(3) . . ?
C44 C45 H45 120.4 . . ?
C46 C45 H45 120.4 . . ?
C45 C46 C41 118.3(3) . . ?
C45 C46 C47 135.4(3) . . ?
C41 C46 C47 106.2(3) . . ?
C49 C47 C48 119.6(3) . . ?
C49 C47 C46 134.2(3) . . ?
C48 C47 C46 106.2(3) . . ?
N5 C48 C36 128.7(3) . . ?
N5 C48 C47 109.0(3) . . ?
C36 C48 C47 122.2(3) . . ?
C47 C49 C38 119.0(3) . . ?
C47 C49 C50 116.3(3) . . ?
C38 C49 C50 124.7(3) . . ?
C51 C50 C55 118.6(3) . . ?
C51 C50 C49 120.8(3) . . ?
C55 C50 C49 120.3(3) . . ?
C52 C51 C50 121.5(4) . . ?
C52 C51 H51 119.3 . . ?
C50 C51 H51 119.3 . . ?
C53 C52 C51 119.4(4) . . ?
C53 C52 H52 120.3 . . ?
C51 C52 H52 120.3 . . ?
C52 C53 C54 121.4(4) . . ?
C52 C53 H53 119.3 . . ?
C54 C53 H53 119.3 . . ?
C53 C54 C55 119.1(4) . . ?
C53 C54 H54 120.5 . . ?
C55 C54 H54 120.5 . . ?
C54 C55 C50 120.0(3) . . ?
C54 C55 N6 123.9(3) . . ?
C50 C55 N6 116.1(3) . . ?
O7 C56 O8 124.9(4) . . ?
O7 C56 N6 125.9(4) . . ?
O8 C56 N6 109.2(3) . . ?
O8 C57 C58 107.5(4) . . ?
O8 C57 H57A 110.2 . . ?
C58 C57 H57A 110.2 . . ?
O8 C57 H57B 110.2 . . ?
C58 C57 H57B 110.2 . . ?
H57A C57 H57B 108.5 . . ?
C57 C58 H58A 109.5 . . ?
C57 C58 H58B 109.5 . . ?
H58A C58 H58B 109.5 . . ?
C57 C58 H58C 109.5 . . ?
H58A C58 H58C 109.5 . . ?
H58B C58 H58C 109.5 . . ?
C8 N1 C6 124.1(3) . . ?
C8 N1 H1 117.9 . . ?
C6 N1 H1 117.9 . . ?
C19 N2 C12 109.0(2) . . ?
C19 N2 H2A 125.5 . . ?
C12 N2 H2A 125.5 . . ?
C27 N3 C26 128.7(3) . . ?
C27 N3 H3A 115.6 . . ?
C26 N3 H3A 115.6 . . ?
C37 N4 C35 122.3(3) . . ?
C37 N4 H4A 118.9 . . ?
C35 N4 H4A 118.9 . . ?
C48 N5 C41 109.5(3) . . ?
C48 N5 H5A 125.2 . . ?
C41 N5 H5A 125.2 . . ?
C56 N6 C55 129.9(3) . . ?
C56 N6 H6 115.0 . . ?
C55 N6 H6 115.0 . . ?
C10 O2 C11 119.9(3) . . ?
C27 O4 C28 116.3(3) . . ?
C39 O6 C40 116.2(3) . . ?
C56 O8 C57 116.9(3) . . ?
C1 S1 C7 100.28(15) . . ?
C30 S2 C36 98.66(17) . . ?

loop_
_geom_bond_atom_site_label_1
_geom_bond_atom_site_label_2
_geom_bond_distance
_geom_bond_site_symmetry_2
_geom_bond_publ_flag
C1 C2 1.376(4) . ?
C1 C6 1.386(4) . ?
C1 S1 1.750(3) . ?
C2 C3 1.377(5) . ?
C2 H2 0.9300 . ?
C3 C4 1.360(5) . ?
C3 H3 0.9300 . ?
C4 C5 1.375(5) . ?
C4 H4 0.9300 . ?
C5 C6 1.380(4) . ?
C5 H5 0.9300 . ?
C6 N1 1.401(4) . ?
C7 C19 1.384(4) . ?
C7 C8 1.391(4) . ?
C7 S1 1.755(3) . ?
C8 N1 1.386(4) . ?
C8 C9 1.437(4) . ?
C9 C20 1.420(4) . ?
C9 C10 1.477(4) . ?
C10 O1 1.186(4) . ?
C10 O2 1.272(4) . ?
C11 O2 1.438(4) . ?
C11 H11A 0.9600 . ?
C11 H11B 0.9600 . ?
C11 H11C 0.9600 . ?
C12 N2 1.374(4) . ?
C12 C13 1.392(4) . ?
C12 C17 1.403(4) . ?
C13 C14 1.371(4) . ?
C13 H13 0.9300 . ?
C14 C15 1.381(5) . ?
C14 H14 0.9300 . ?
C15 C16 1.373(4) . ?
C15 H15 0.9300 . ?
C16 C17 1.396(4) . ?
C16 H16 0.9300 . ?
C17 C18 1.452(4) . ?
C18 C20 1.394(4) . ?
C18 C19 1.408(4) . ?
C19 N2 1.362(4) . ?
C20 C21 1.505(4) . ?
C21 C22 1.385(4) . ?
C21 C26 1.390(4) . ?
C22 C23 1.375(4) . ?
C22 H22 0.9300 . ?
C23 C24 1.360(5) . ?
C23 H23 0.9300 . ?
C24 C25 1.372(5) . ?
C24 H24 0.9300 . ?
C25 C26 1.390(4) . ?
C25 H25 0.9300 . ?
C26 N3 1.406(4) . ?
C27 O3 1.207(3) . ?
C27 O4 1.335(4) . ?
C27 N3 1.354(4) . ?
C28 O4 1.440(4) . ?
C28 C29 1.457(5) . ?
C28 H28A 0.9700 . ?
C28 H28B 0.9700 . ?
C29 H29A 0.9600 . ?
C29 H29B 0.9600 . ?
C29 H29C 0.9600 . ?
C30 C31 1.387(5) . ?
C30 C35 1.394(5) . ?
C30 S2 1.755(4) . ?
C31 C32 1.391(6) . ?
C31 H31 0.9300 . ?
C32 C33 1.361(6) . ?
C32 H32 0.9300 . ?
C33 C34 1.358(6) . ?
C33 H33 0.9300 . ?
C34 C35 1.390(5) . ?
C34 H34 0.9300 . ?
C35 N4 1.389(4) . ?
C36 C48 1.379(4) . ?
C36 C37 1.387(4) . ?
C36 S2 1.761(3) . ?
C37 N4 1.387(4) . ?
C37 C38 1.426(4) . ?
C38 C49 1.419(4) . ?
C38 C39 1.481(4) . ?
C39 O5 1.206(4) . ?
C39 O6 1.310(4) . ?
C40 O6 1.448(4) . ?
C40 H40A 0.9600 . ?
C40 H40B 0.9600 . ?
C40 H40C 0.9600 . ?
C41 C42 1.375(4) . ?
C41 N5 1.388(4) . ?
C41 C46 1.402(4) . ?
C42 C43 1.378(5) . ?
C42 H42 0.9300 . ?
C43 C44 1.386(5) . ?
C43 H43 0.9300 . ?
C44 C45 1.370(4) . ?
C44 H44 0.9300 . ?
C45 C46 1.388(4) . ?
C45 H45 0.9300 . ?
C46 C47 1.460(4) . ?
C47 C49 1.390(4) . ?
C47 C48 1.418(4) . ?
C48 N5 1.363(4) . ?
C49 C50 1.497(4) . ?
C50 C51 1.379(4) . ?
C50 C55 1.395(4) . ?
C51 C52 1.374(5) . ?
C51 H51 0.9300 . ?
C52 C53 1.355(5) . ?
C52 H52 0.9300 . ?
C53 C54 1.384(5) . ?
C53 H53 0.9300 . ?
C54 C55 1.389(4) . ?
C54 H54 0.9300 . ?
C55 N6 1.406(4) . ?
C56 O7 1.206(4) . ?
C56 O8 1.336(4) . ?
C56 N6 1.339(4) . ?
C57 O8 1.427(4) . ?
C57 C58 1.469(6) . ?
C57 H57A 0.9700 . ?
C57 H57B 0.9700 . ?
C58 H58A 0.9600 . ?
C58 H58B 0.9600 . ?
C58 H58C 0.9600 . ?
N1 H1 0.8600 . ?
N2 H2A 0.8600 . ?
N3 H3A 0.8600 . ?
N4 H4A 0.8600 . ?
N5 H5A 0.8600 . ?
N6 H6 0.8600 . ?

loop_
_geom_hbond_atom_site_label_D
_geom_hbond_atom_site_label_H
_geom_hbond_atom_site_label_A
_geom_hbond_distance_DH
_geom_hbond_distance_HA
_geom_hbond_distance_DA
_geom_hbond_angle_DHA
_geom_hbond_site_symmetry_A
N1 H1 O1 0.86 2.05 2.611(4) 122.1 .
N2 H2A O3 0.86 2.13 2.981(3) 171.3 1_655
N4 H4A O5 0.86 2.06 2.629(4) 122.8 .
N5 H5A O7 0.86 2.06 2.838(3) 150.6 1_455
